data_2240825
loop_
_publ_author_name
'Broichhagen, Johannes'
'Woodmansee, David H.'
'Trauner, Dirk'
'Mayer, Peter'

_publ_section_title
;
 Crystal structure of
 (<i>E</i>)-1,2-bis(4-bromo-2,6-difluorophenyl)diazene
;
_journal_coeditor_code NR2060
_journal_issue 7
_journal_name_full 'Acta Crystallographica Section E'
_journal_page_first o459
_journal_page_last o460
_journal_paper_doi 10.1107/S2056989015010622
_journal_volume 71
_journal_year 2015
_chemical_formula_iupac 'C12 H4 Br2 F4 N2'
_chemical_formula_moiety 'C12 H4 Br2 F4 N2'
_chemical_formula_sum 'C12 H4 Br2 F4 N2'
_chemical_formula_weight 411.975
_chemical_name_systematic
;
(<i>E</i>)-1,2-bis(4-bromo-2,6-difluorophenyl)diazene
;
_space_group_IT_number 14
_symmetry_cell_setting monoclinic
_symmetry_space_group_name_Hall '-P 2ybc'
_symmetry_space_group_name_H-M 'P 1 21/c 1'
_atom_sites_solution_hydrogens geom
_atom_sites_solution_primary direct
_atom_sites_solution_secondary difmap
_audit_creation_method SHELXL97
_cell_angle_alpha 90.00
_cell_angle_beta 90.340(3)
_cell_angle_gamma 90.00
_cell_formula_units_Z 2
_cell_length_a 10.3274(5)
_cell_length_b 4.5667(2)
_cell_length_c 13.1039(6)
_cell_measurement_reflns_used 95
_cell_measurement_temperature 173(2)
_cell_measurement_theta_max 24.6351
_cell_measurement_theta_min 5.4120
_cell_volume 618.00(5)
_computing_cell_refinement
;
APEX2 (Bruker, 2007)
;
_computing_data_collection
;
<i>Bruker Instrument Service</i> (Bruker, 2007)
;
_computing_data_reduction
;
SAINT (Bruker, 2007)
;
_computing_molecular_graphics
;
ORTEP-III (Burnett & Johnson, 1996)
;
_computing_publication_material
;
PLATON (Spek, 2009)
;
_computing_structure_refinement
;
SHELXL-2014 (Sheldrick, 2015)
;
_computing_structure_solution
;
SIR97 (Altomare <i>et al.</i>,  1999)
;
_diffrn_ambient_temperature 173(2)
_diffrn_detector_area_resol_mean 10.4167
_diffrn_measured_fraction_theta_full 0.995
_diffrn_measured_fraction_theta_max 0.995
_diffrn_measurement_device 'fixed-chi three-circle diffractometer'
_diffrn_measurement_device_type 'Bruker D8 Quest'
_diffrn_measurement_method 'mix of phi and omega scans'
_diffrn_radiation_monochromator 'focusing mirrors'
_diffrn_radiation_type 'Mo K\a'
_diffrn_radiation_wavelength 0.71073
_diffrn_reflns_av_R_equivalents 0.0512
_diffrn_reflns_av_sigmaI/netI 0.0371
_diffrn_reflns_limit_h_max 13
_diffrn_reflns_limit_h_min -13
_diffrn_reflns_limit_k_max 6
_diffrn_reflns_limit_k_min -6
_diffrn_reflns_limit_l_max 17
_diffrn_reflns_limit_l_min -17
_diffrn_reflns_number 9803
_diffrn_reflns_theta_full 28.31
_diffrn_reflns_theta_max 28.36
_diffrn_reflns_theta_min 3.11
_diffrn_standards_number 0
_exptl_absorpt_coefficient_mu 6.597
_exptl_absorpt_correction_T_max 0.7457
_exptl_absorpt_correction_T_min 0.5716
_exptl_absorpt_correction_type multi-scan
_exptl_absorpt_process_details
;
(SADABS; Bruker, 2012)
;
_exptl_crystal_colour orange
_exptl_crystal_density_diffrn 2.21395(18)
_exptl_crystal_density_method 'not measured'
_exptl_crystal_description platelet
_exptl_crystal_F_000 392
_exptl_crystal_size_max 0.137
_exptl_crystal_size_mid 0.066
_exptl_crystal_size_min 0.023
_refine_diff_density_max 0.358
_refine_diff_density_min -0.298
_refine_ls_extinction_method none
_refine_ls_goodness_of_fit_ref 1.016
_refine_ls_hydrogen_treatment constr
_refine_ls_matrix_type full
_refine_ls_number_parameters 91
_refine_ls_number_reflns 1523
_refine_ls_number_restraints 0
_refine_ls_restrained_S_all 1.016
_refine_ls_R_factor_all 0.0444
_refine_ls_R_factor_gt 0.0266
_refine_ls_shift/su_max 0.000
_refine_ls_shift/su_mean 0.000
_refine_ls_structure_factor_coef Fsqd
_refine_ls_weighting_details 'calc w=1/[\s^2^(Fo^2^)+(0.0231P)^2^+0.2317P] where P=(Fo^2^+2Fc^2^)/3'
_refine_ls_weighting_scheme calc
_refine_ls_wR_factor_gt 0.0503
_refine_ls_wR_factor_ref 0.0547
_reflns_number_gt 1218
_reflns_number_total 1523
_reflns_threshold_expression >2sigma(I)
_cod_data_source_file nr2060sup1.cif
_cod_data_source_block I
_cod_original_sg_symbol_H-M 'P 21/c'
_cod_database_code 2240825
_cod_database_fobs_code 2240825
_shelxl_version_number 2.014

loop_
_symmetry_equiv_pos_as_xyz
'x, y, z'
'-x, y+1/2, -z+1/2'
'-x, -y, -z'
'x, -y-1/2, z-1/2'

loop_
_atom_site_type_symbol
_atom_site_label
_atom_site_fract_x
_atom_site_fract_y
_atom_site_fract_z
_atom_site_U_iso_or_equiv
_atom_site_adp_type
_atom_site_calc_flag
_atom_site_refinement_flags
_atom_site_occupancy
_atom_site_symmetry_multiplicity
C C1 0.3771(2) 0.7379(5) 0.52174(17) 0.0188(5) Uani d . 1 1
C C2 0.2748(2) 0.6243(6) 0.46388(18) 0.0232(5) Uani d . 1 1
C C3 0.1860(2) 0.4296(6) 0.49948(18) 0.0233(5) Uani d . 1 1
H H3 0.1179 0.3594 0.4570 0.028 Uiso calc R 1 1
C C4 0.1983(2) 0.3376(5) 0.59963(18) 0.0197(5) Uani d . 1 1
C C5 0.2992(2) 0.4325(5) 0.66162(18) 0.0216(5) Uani d . 1 1
H H5 0.3084 0.3629 0.7296 0.026 Uiso calc R 1 1
C C6 0.3856(2) 0.6304(5) 0.62162(18) 0.0205(5) Uani d . 1 1
N N1 0.45691(19) 0.9452(5) 0.47266(15) 0.0234(4) Uani d . 1 1
F F1 0.26329(15) 0.7158(4) 0.36666(10) 0.0382(4) Uani d . 1 1
F F2 0.48197(15) 0.7201(4) 0.68235(11) 0.0373(4) Uani d . 1 1
Br Br1 0.07408(2) 0.08357(6) 0.656884(19) 0.02666(10) Uani d . 1 1

loop_
_atom_site_aniso_label
_atom_site_aniso_U_11
_atom_site_aniso_U_22
_atom_site_aniso_U_33
_atom_site_aniso_U_12
_atom_site_aniso_U_13
_atom_site_aniso_U_23
C1 0.0172(11) 0.0184(13) 0.0208(12) -0.0001(10) 0.0014(9) -0.0017(10)
C2 0.0266(13) 0.0257(14) 0.0173(12) -0.0002(10) -0.0020(9) 0.0017(10)
C3 0.0206(12) 0.0262(14) 0.0230(12) -0.0035(11) -0.0047(9) -0.0029(12)
C4 0.0173(12) 0.0150(12) 0.0270(13) 0.0020(9) 0.0046(9) -0.0014(10)
C5 0.0239(12) 0.0215(13) 0.0193(11) 0.0016(11) -0.0011(9) 0.0003(11)
C6 0.0203(12) 0.0199(13) 0.0214(12) 0.0000(10) -0.0052(9) -0.0049(10)
N1 0.0221(11) 0.0239(11) 0.0243(11) -0.0046(9) -0.0016(8) 0.0014(10)
F1 0.0385(9) 0.0555(11) 0.0205(8) -0.0178(8) -0.0093(6) 0.0125(8)
F2 0.0372(9) 0.0479(10) 0.0268(8) -0.0201(8) -0.0142(7) 0.0079(8)
Br1 0.02328(14) 0.02389(15) 0.03287(15) -0.00452(11) 0.00594(9) 0.00056(13)

loop_
_atom_type_symbol
_atom_type_description
_atom_type_scat_dispersion_real
_atom_type_scat_dispersion_imag
_atom_type_scat_source
C C 0.0033 0.0016 'International Tables Vol C Tables 4.2.6.8 and 6.1.1.4'
H H 0.0000 0.0000 'International Tables Vol C Tables 4.2.6.8 and 6.1.1.4'
N N 0.0061 0.0033 'International Tables Vol C Tables 4.2.6.8 and 6.1.1.4'
F F 0.0171 0.0103 'International Tables Vol C Tables 4.2.6.8 and 6.1.1.4'
Br Br -0.2901 2.4595 'International Tables Vol C Tables 4.2.6.8 and 6.1.1.4'

loop_
_geom_angle_atom_site_label_1
_geom_angle_atom_site_label_2
_geom_angle_atom_site_label_3
_geom_angle_site_symmetry_1
_geom_angle
C2 C1 C6 . 114.8(2)
C2 C1 N1 . 116.3(2)
C6 C1 N1 . 128.9(2)
F1 C2 C3 . 118.1(2)
F1 C2 C1 . 117.5(2)
C3 C2 C1 . 124.4(2)
C2 C3 C4 . 117.7(2)
C2 C3 H3 . 121.2
C4 C3 H3 . 121.2
C3 C4 C5 . 121.7(2)
C3 C4 Br1 . 120.30(18)
C5 C4 Br1 . 117.97(18)
C6 C5 C4 . 117.9(2)
C6 C5 H5 . 121.0
C4 C5 H5 . 121.0
F2 C6 C5 . 117.2(2)
F2 C6 C1 . 119.4(2)
C5 C6 C1 . 123.3(2)
N1 N1 C1 3_676 115.1(2)

loop_
_geom_bond_atom_site_label_1
_geom_bond_atom_site_label_2
_geom_bond_site_symmetry_2
_geom_bond_distance
C1 C2 . 1.397(3)
C1 C6 . 1.400(3)
C1 N1 . 1.412(3)
C2 F1 . 1.345(3)
C2 C3 . 1.362(3)
C3 C4 . 1.383(3)
C3 H3 . 0.9500
C4 C5 . 1.387(3)
C4 Br1 . 1.888(2)
C5 C6 . 1.376(3)
C5 H5 . 0.9500
C6 F2 . 1.335(3)
N1 N1 3_676 1.244(4)

loop_
_geom_hbond_atom_site_label_D
_geom_hbond_atom_site_label_H
_geom_hbond_atom_site_label_A
_geom_hbond_site_symmetry_A
_geom_hbond_distance_DH
_geom_hbond_distance_HA
_geom_hbond_distance_DA
_geom_hbond_angle_DHA
_geom_hbond_publ_flag
C5 H5 F2 2_646 0.95 2.53 3.190(3) 126 yes

loop_
_geom_torsion_atom_site_label_1
_geom_torsion_atom_site_label_2
_geom_torsion_atom_site_label_3
_geom_torsion_atom_site_label_4
_geom_torsion_site_symmetry_4
_geom_torsion
C6 C1 C2 F1 . -178.8(2)
N1 C1 C2 F1 . 1.6(3)
C6 C1 C2 C3 . 1.7(4)
N1 C1 C2 C3 . -177.9(2)
F1 C2 C3 C4 . -179.7(2)
C1 C2 C3 C4 . -0.2(4)
C2 C3 C4 C5 . -1.7(4)
C2 C3 C4 Br1 . 176.76(18)
C3 C4 C5 C6 . 2.1(4)
Br1 C4 C5 C6 . -176.42(17)
C4 C5 C6 F2 . 179.8(2)
C4 C5 C6 C1 . -0.5(4)
C2 C1 C6 F2 . 178.4(2)
N1 C1 C6 F2 . -2.1(4)
C2 C1 C6 C5 . -1.2(4)
N1 C1 C6 C5 . 178.3(2)
C2 C1 N1 N1 3_676 176.3(3)
C6 C1 N1 N1 3_676 -3.2(4)
